data_7058445
loop_
_publ_author_name
'Jismy, Badr'
'Akssira, Mohamed'
'Knez, Damijan'
'Guillaumet, G\'erald'
'Gobec, Stanislav'
'Abarbri, Mohamed'

_publ_section_title
;
 Efficient synthesis and preliminary biological evaluations of
 trifluoromethylated imidazo[1,2-a]pyrimidines and
 benzimidazo[1,2-a]pyrimidines
;
_journal_issue 25
_journal_name_full 'New Journal of Chemistry'
_journal_page_first 9961
_journal_paper_doi 10.1039/C9NJ01982K
_journal_volume 43
_journal_year 2019
_chemical_formula_moiety 'C15 H10 F3 N3 O'
_chemical_formula_sum 'C15 H10 F3 N3 O'
_chemical_formula_weight 305.26
_chemical_name_systematic 1-(4-(5-(trifluoromethyl)imidazo[1,2-a]pyrimidin-7-yl)phenyl)ethan-1-one
_space_group_crystal_system monoclinic
_space_group_IT_number 14
_space_group_name_Hall '-P 2ybc'
_space_group_name_H-M_alt 'P 1 21/c 1'
_symmetry_space_group_name_Hall '-P 2ybc'
_symmetry_space_group_name_H-M 'P 1 21/c 1'
_atom_sites_solution_hydrogens geom
_atom_sites_solution_primary dual
_atom_sites_solution_secondary difmap
_audit_creation_method SHELXL-2018/3
_audit_update_record
;
2019-03-27 deposited with the CCDC.    2019-05-30 downloaded from the CCDC.
;
_cell_angle_alpha 90
_cell_angle_beta 104.735(7)
_cell_angle_gamma 90
_cell_formula_units_Z 4
_cell_length_a 13.2871(6)
_cell_length_b 7.3989(4)
_cell_length_c 14.1570(10)
_cell_measurement_reflns_used 2621
_cell_measurement_temperature 293(2)
_cell_measurement_theta_max 64.4
_cell_measurement_theta_min 3.4
_cell_volume 1346.00(14)
_computing_cell_refinement
;
CrystalClear-SM Expert 2.0 r16 (Rigaku, 2014)
;
_computing_data_collection
;
CrystalClear-SM Expert 2.0 r16 (Rigaku, 2014)
;
_computing_data_reduction
;
CrystalClear-SM Expert 2.0 r16 (Rigaku, 2014)
;
_computing_structure_refinement 'SHELXL-2018/3 (Sheldrick, 2015)'
_computing_structure_solution 'SHELXD (Sheldrick, 2015)'
_diffrn_ambient_temperature 293(2)
_diffrn_detector 'Rigaku Rapid-2 curved IP'
_diffrn_detector_area_resol_mean 10.0000
_diffrn_measured_fraction_theta_full 0.974
_diffrn_measured_fraction_theta_max 0.974
_diffrn_measurement_device_type 'Rigaku mm007 HF'
_diffrn_measurement_method 'profile data from \w-scans'
_diffrn_radiation_type CuK\a
_diffrn_radiation_wavelength 1.54187
_diffrn_reflns_av_R_equivalents 0.0495
_diffrn_reflns_av_unetI/netI 0.0683
_diffrn_reflns_Laue_measured_fraction_full 0.974
_diffrn_reflns_Laue_measured_fraction_max 0.974
_diffrn_reflns_limit_h_max 14
_diffrn_reflns_limit_h_min -14
_diffrn_reflns_limit_k_max 5
_diffrn_reflns_limit_k_min -8
_diffrn_reflns_limit_l_max 15
_diffrn_reflns_limit_l_min -15
_diffrn_reflns_number 6060
_diffrn_reflns_point_group_measured_fraction_full 0.974
_diffrn_reflns_point_group_measured_fraction_max 0.974
_diffrn_reflns_theta_full 60.021
_diffrn_reflns_theta_max 60.021
_diffrn_reflns_theta_min 3.439
_diffrn_source 'microfocus rotating anode'
_exptl_absorpt_coefficient_mu 1.091
_exptl_absorpt_correction_T_max 1.000
_exptl_absorpt_correction_T_min 0.708
_exptl_absorpt_correction_type multi-scan
_exptl_absorpt_process_details 'Reqab (Higashi-Rigaku, 1998)'
_exptl_crystal_colour colourless
_exptl_crystal_density_diffrn 1.506
_exptl_crystal_description needle
_exptl_crystal_F_000 624
_exptl_crystal_recrystallization_method 'Re-crystallisation from solvent: dichloromethane'
_exptl_crystal_size_max 0.28
_exptl_crystal_size_mid 0.06
_exptl_crystal_size_min 0.03
_refine_diff_density_max 0.253
_refine_diff_density_min -0.243
_refine_diff_density_rms 0.056
_refine_ls_extinction_method none
_refine_ls_goodness_of_fit_ref 1.066
_refine_ls_hydrogen_treatment constr
_refine_ls_matrix_type full
_refine_ls_number_parameters 200
_refine_ls_number_reflns 1939
_refine_ls_number_restraints 0
_refine_ls_restrained_S_all 1.066
_refine_ls_R_factor_all 0.1194
_refine_ls_R_factor_gt 0.0527
_refine_ls_shift/su_max 0.000
_refine_ls_shift/su_mean 0.000
_refine_ls_structure_factor_coef Fsqd
_refine_ls_weighting_details 'w=1/[\s^2^(Fo^2^)+(0.0759P)^2^] where P=(Fo^2^+2Fc^2^)/3'
_refine_ls_weighting_scheme calc
_refine_ls_wR_factor_gt 0.1229
_refine_ls_wR_factor_ref 0.1778
_reflns_Friedel_coverage 0.000
_reflns_number_gt 862
_reflns_number_total 1939
_reflns_threshold_expression 'I > 2\s(I)'
_cod_data_source_file c9nj01982k2.cif
_cod_data_source_block compound_b
_cod_depositor_comments
;
The following automatic conversions were performed:

'_exptl_absorpt_correction_type' value 'Multi-scan' changed to
'multi-scan' according to
/home/data/users/saulius/crontab/automatic-downloads/rss-feeds/RSC/lib/dictionaries/cif_core.dic
dictionary named 'cif_core.dic' version 2.4.2 from 2011-04-26.

Automatic conversion script
Id: cif_fix_values 4973 2017-02-22 13:04:09Z antanas 

 Adding full bibliography for 7058445.cif.
;
_cod_database_code 7058445
_shelx_space_group_comment
;
The symmetry employed for this shelxl refinement is uniquely defined
by the following loop, which should always be used as a source of
symmetry information in preference to the above space-group names.
They are only intended as comments.
;

loop_
_space_group_symop_operation_xyz
'x, y, z'
'-x, y+1/2, -z+1/2'
'-x, -y, -z'
'x, -y-1/2, z-1/2'

loop_
_atom_site_label
_atom_site_type_symbol
_atom_site_fract_x
_atom_site_fract_y
_atom_site_fract_z
_atom_site_U_iso_or_equiv
_atom_site_adp_type
_atom_site_occupancy
_atom_site_site_symmetry_order
_atom_site_calc_flag
_atom_site_refinement_flags_posn
_atom_site_refinement_flags_adp
N1 N 0.3106(2) 0.5939(4) 0.2204(2) 0.0551(9) Uani 1 1 d . .
F1 F 0.47603(18) 0.6872(4) 0.1235(2) 0.1107(11) Uani 1 1 d . .
O1 O -0.3312(2) 0.9526(5) -0.1423(2) 0.0987(12) Uani 1 1 d . .
C1 C 0.3381(4) 0.5756(6) 0.3769(3) 0.0799(14) Uani 1 1 d . .
H1 H 0.371782 0.558483 0.442352 0.096 Uiso 1 1 calc R U
N2 N 0.1290(2) 0.6754(4) 0.1856(2) 0.0616(10) Uani 1 1 d . .
F2 F 0.45023(18) 0.4088(4) 0.13209(19) 0.1046(11) Uani 1 1 d . .
C2 C 0.3864(3) 0.5599(6) 0.3041(3) 0.0672(12) Uani 1 1 d . .
H2 H 0.455964 0.532087 0.309637 0.081 Uiso 1 1 calc R U
C3 C 0.3068(3) 0.5999(5) 0.1224(3) 0.0550(11) Uani 1 1 d . .
F3 F 0.38962(19) 0.5472(4) -0.00104(19) 0.1209(12) Uani 1 1 d . .
N3 N 0.2354(3) 0.6190(5) 0.3453(2) 0.0746(11) Uani 1 1 d . .
C4 C 0.2167(3) 0.6435(5) 0.0584(3) 0.0585(12) Uani 1 1 d . .
H4 H 0.213299 0.648372 -0.007951 0.070 Uiso 1 1 calc R U
C14 C -0.2589(4) 0.9043(6) -0.1741(3) 0.0689(12) Uani 1 1 d . .
C5 C 0.1265(3) 0.6822(5) 0.0916(3) 0.0533(11) Uani 1 1 d . .
C6 C 0.2190(3) 0.6300(5) 0.2494(3) 0.0606(12) Uani 1 1 d . .
C15 C -0.2691(3) 0.9109(6) -0.2826(3) 0.0901(15) Uani 1 1 d . .
H15A H -0.265317 0.790466 -0.306744 0.135 Uiso 1 1 calc R U
H15B H -0.213781 0.982505 -0.295309 0.135 Uiso 1 1 calc R U
H15C H -0.334863 0.963786 -0.314859 0.135 Uiso 1 1 calc R U
C8 C 0.0174(3) 0.7425(6) -0.0775(3) 0.0729(14) Uani 1 1 d . .
H8 H 0.073807 0.712543 -0.102206 0.087 Uiso 1 1 calc R U
C7 C 0.0278(3) 0.7328(5) 0.0216(3) 0.0535(11) Uani 1 1 d . .
C12 C -0.0588(3) 0.7766(6) 0.0547(3) 0.0706(13) Uani 1 1 d . .
H12 H -0.054665 0.770369 0.121195 0.085 Uiso 1 1 calc R U
C9 C -0.0745(3) 0.7954(6) -0.1409(3) 0.0736(14) Uani 1 1 d . .
H9 H -0.078894 0.801512 -0.207465 0.088 Uiso 1 1 calc R U
C11 C -0.1505(3) 0.8288(6) -0.0087(3) 0.0756(14) Uani 1 1 d . .
H11 H -0.207281 0.857658 0.015647 0.091 Uiso 1 1 calc R U
C10 C -0.1599(3) 0.8393(5) -0.1076(3) 0.0558(11) Uani 1 1 d . .
C13 C 0.4061(4) 0.5602(8) 0.0943(3) 0.0748(14) Uani 1 1 d . .

loop_
_atom_site_aniso_label
_atom_site_aniso_U_11
_atom_site_aniso_U_22
_atom_site_aniso_U_33
_atom_site_aniso_U_23
_atom_site_aniso_U_13
_atom_site_aniso_U_12
N1 0.0451(19) 0.067(3) 0.050(2) 0.0025(19) 0.0075(17) 0.0025(18)
F1 0.0628(17) 0.121(3) 0.154(3) -0.012(2) 0.0375(18) -0.0120(17)
O1 0.067(2) 0.123(3) 0.101(2) -0.001(2) 0.0116(19) 0.0201(19)
C1 0.078(3) 0.104(4) 0.056(3) 0.007(3) 0.013(3) 0.006(3)
N2 0.058(2) 0.073(3) 0.052(2) 0.001(2) 0.011(2) 0.0032(19)
F2 0.0917(19) 0.106(2) 0.123(2) 0.0155(19) 0.0401(18) 0.0393(17)
C2 0.052(3) 0.081(3) 0.059(3) 0.006(3) -0.005(2) 0.003(2)
C3 0.052(2) 0.061(3) 0.052(3) -0.001(2) 0.015(2) 0.001(2)
F3 0.0756(18) 0.222(4) 0.0688(18) -0.007(2) 0.0248(15) 0.0403(19)
N3 0.059(2) 0.108(3) 0.055(2) 0.006(2) 0.013(2) 0.010(2)
C4 0.050(2) 0.074(3) 0.052(2) 0.003(2) 0.011(2) 0.002(2)
C14 0.065(3) 0.059(3) 0.077(3) -0.005(3) 0.006(3) -0.007(3)
C5 0.045(2) 0.058(3) 0.056(3) -0.004(2) 0.011(2) -0.005(2)
C6 0.061(3) 0.071(3) 0.051(3) 0.002(2) 0.016(2) 0.001(2)
C15 0.078(3) 0.103(4) 0.075(3) 0.007(3) -0.007(3) -0.005(3)
C8 0.054(3) 0.107(4) 0.057(3) 0.003(3) 0.013(2) 0.008(3)
C7 0.050(2) 0.058(3) 0.051(3) -0.007(2) 0.011(2) -0.003(2)
C12 0.063(3) 0.095(4) 0.054(3) 0.002(3) 0.015(2) 0.013(3)
C9 0.055(3) 0.106(4) 0.056(3) 0.009(3) 0.007(2) 0.008(3)
C11 0.057(3) 0.108(4) 0.063(3) 0.004(3) 0.017(3) 0.013(3)
C10 0.042(2) 0.057(3) 0.063(3) 0.003(2) 0.001(2) -0.004(2)
C13 0.056(3) 0.099(4) 0.068(3) -0.002(3) 0.014(3) 0.015(3)

loop_
_atom_type_symbol
_atom_type_description
_atom_type_scat_dispersion_real
_atom_type_scat_dispersion_imag
_atom_type_scat_source
C C 0.0181 0.0091 'International Tables Vol C Tables 4.2.6.8 and 6.1.1.4'
H H 0.0000 0.0000 'International Tables Vol C Tables 4.2.6.8 and 6.1.1.4'
F F 0.0727 0.0534 'International Tables Vol C Tables 4.2.6.8 and 6.1.1.4'
N N 0.0311 0.0180 'International Tables Vol C Tables 4.2.6.8 and 6.1.1.4'
O O 0.0492 0.0322 'International Tables Vol C Tables 4.2.6.8 and 6.1.1.4'

loop_
_geom_angle_atom_site_label_1
_geom_angle_atom_site_label_2
_geom_angle_atom_site_label_3
_geom_angle
C2 N1 C3 135.1(4)
C2 N1 C6 106.5(3)
C3 N1 C6 118.4(3)
C2 C1 N3 113.6(4)
C5 N2 C6 118.4(3)
C1 C2 N1 104.9(4)
C4 C3 N1 119.0(4)
C4 C3 C13 124.1(4)
N1 C3 C13 116.9(4)
C6 N3 C1 104.0(4)
C3 C4 C5 120.4(4)
O1 C14 C10 121.0(4)
O1 C14 C15 119.6(4)
C10 C14 C15 119.4(4)
N2 C5 C4 121.1(4)
N2 C5 C7 118.4(3)
C4 C5 C7 120.5(3)
N3 C6 N2 126.3(4)
N3 C6 N1 111.0(4)
N2 C6 N1 122.7(3)
C9 C8 C7 121.5(4)
C8 C7 C12 117.1(4)
C8 C7 C5 122.6(4)
C12 C7 C5 120.2(3)
C11 C12 C7 121.3(4)
C10 C9 C8 121.2(4)
C12 C11 C10 121.1(4)
C9 C10 C11 117.9(4)
C9 C10 C14 122.2(4)
C11 C10 C14 119.9(4)
F1 C13 F2 106.0(4)
F1 C13 F3 107.2(4)
F2 C13 F3 107.3(4)
F1 C13 C3 112.1(4)
F2 C13 C3 113.0(4)
F3 C13 C3 111.0(4)

loop_
_geom_bond_atom_site_label_1
_geom_bond_atom_site_label_2
_geom_bond_distance
N1 C2 1.370(4)
N1 C3 1.375(4)
N1 C6 1.406(4)
F1 C13 1.312(5)
O1 C14 1.215(5)
C1 C2 1.350(5)
C1 N3 1.362(5)
N2 C5 1.324(4)
N2 C6 1.344(4)
F2 C13 1.313(5)
C3 C4 1.344(4)
C3 C13 1.501(5)
F3 C13 1.315(4)
N3 C6 1.321(4)
C4 C5 1.424(5)
C14 C10 1.489(5)
C14 C15 1.507(5)
C5 C7 1.476(5)
C8 C9 1.376(5)
C8 C7 1.377(4)
C7 C12 1.387(4)
C12 C11 1.372(5)
C9 C10 1.373(5)
C11 C10 1.377(5)

loop_
_geom_torsion_atom_site_label_1
_geom_torsion_atom_site_label_2
_geom_torsion_atom_site_label_3
_geom_torsion_atom_site_label_4
_geom_torsion
N3 C1 C2 N1 -0.4(5)
C3 N1 C2 C1 -179.9(4)
C6 N1 C2 C1 0.3(4)
C2 N1 C3 C4 -178.3(4)
C6 N1 C3 C4 1.4(5)
C2 N1 C3 C13 0.4(6)
C6 N1 C3 C13 -179.8(4)
C2 C1 N3 C6 0.2(5)
N1 C3 C4 C5 -0.2(6)
C13 C3 C4 C5 -178.9(4)
C6 N2 C5 C4 -0.4(6)
C6 N2 C5 C7 -179.7(4)
C3 C4 C5 N2 -0.3(6)
C3 C4 C5 C7 179.0(4)
C1 N3 C6 N2 -177.8(4)
C1 N3 C6 N1 0.0(5)
C5 N2 C6 N3 179.1(4)
C5 N2 C6 N1 1.6(6)
C2 N1 C6 N3 -0.2(5)
C3 N1 C6 N3 180.0(3)
C2 N1 C6 N2 177.7(4)
C3 N1 C6 N2 -2.1(5)
C9 C8 C7 C12 0.8(6)
C9 C8 C7 C5 -178.0(4)
N2 C5 C7 C8 -179.6(4)
C4 C5 C7 C8 1.1(6)
N2 C5 C7 C12 1.6(5)
C4 C5 C7 C12 -177.7(4)
C8 C7 C12 C11 -0.6(6)
C5 C7 C12 C11 178.2(4)
C7 C8 C9 C10 -0.5(6)
C7 C12 C11 C10 0.2(7)
C8 C9 C10 C11 0.0(6)
C8 C9 C10 C14 177.4(4)
C12 C11 C10 C9 0.1(7)
C12 C11 C10 C14 -177.3(4)
O1 C14 C10 C9 -175.6(4)
C15 C14 C10 C9 4.2(6)
O1 C14 C10 C11 1.7(6)
C15 C14 C10 C11 -178.5(4)
C4 C3 C13 F1 110.4(5)
N1 C3 C13 F1 -68.3(5)
C4 C3 C13 F2 -129.9(4)
N1 C3 C13 F2 51.4(6)
C4 C3 C13 F3 -9.4(7)
N1 C3 C13 F3 171.9(4)
